data_7237480
loop_
_publ_author_name
'Han, Shiguo'
'Liu, Xitao'
'Zhang, Jing'
'Ji, Chengmin'
'Wu, Zhenyue'
'Tao, Kewen'
'Wang, Yuyin'
'Sun, Zhihua'
'Luo, Junhua'

_publ_section_title
;
 Dielectric phase transition triggered by the order--disorder
 transformation of cyclopropylamine in a layered organic--inorganic halide
 perovskite
;
_journal_issue 38
_journal_name_full 'Journal of Materials Chemistry C'
_journal_page_first 10327
_journal_paper_doi 10.1039/C8TC03517B
_journal_volume 6
_journal_year 2018
_chemical_formula_sum 'C6 H16 Cd Cl4 N2'
_chemical_formula_weight 370.41
_space_group_crystal_system orthorhombic
_space_group_IT_number 64
_space_group_name_Hall '-C 2ac 2'
_space_group_name_H-M_alt 'C m c e'
_atom_sites_solution_hydrogens mixed
_audit_creation_method SHELXL-2013
_audit_update_record
;
2018-03-13 deposited with the CCDC.
2018-09-04 downloaded from the CCDC.
;
_cell_angle_alpha 90
_cell_angle_beta 90
_cell_angle_gamma 90
_cell_formula_units_Z 4
_cell_length_a 7.5746(7)
_cell_length_b 22.852(2)
_cell_length_c 7.5728(6)
_cell_measurement_reflns_used 1939
_cell_measurement_temperature 280(2)
_cell_measurement_theta_max 27.34
_cell_measurement_theta_min 3.57
_cell_volume 1310.8(2)
_computing_structure_refinement 'SHELXL-2013 (Sheldrick, 2013)'
_diffrn_ambient_temperature 280(2)
_diffrn_measured_fraction_theta_full 0.994
_diffrn_measured_fraction_theta_max 0.998
_diffrn_measurement_device_type 'Bruker APEX-II CCD'
_diffrn_radiation_type MoK\a
_diffrn_radiation_wavelength 0.71073
_diffrn_reflns_av_R_equivalents 0.0366
_diffrn_reflns_av_unetI/netI 0.0317
_diffrn_reflns_Laue_measured_fraction_full 0.994
_diffrn_reflns_Laue_measured_fraction_max 0.998
_diffrn_reflns_limit_h_max 9
_diffrn_reflns_limit_h_min -9
_diffrn_reflns_limit_k_max 27
_diffrn_reflns_limit_k_min -29
_diffrn_reflns_limit_l_max 9
_diffrn_reflns_limit_l_min -9
_diffrn_reflns_number 3665
_diffrn_reflns_point_group_measured_fraction_full 0.994
_diffrn_reflns_point_group_measured_fraction_max 0.998
_diffrn_reflns_theta_full 25.242
_diffrn_reflns_theta_max 27.536
_diffrn_reflns_theta_min 3.227
_exptl_absorpt_coefficient_mu 2.444
_exptl_crystal_density_diffrn 1.877
_exptl_crystal_description block
_exptl_crystal_F_000 728
_refine_diff_density_max 1.755
_refine_diff_density_min -1.429
_refine_diff_density_rms 0.185
_refine_ls_extinction_method none
_refine_ls_goodness_of_fit_ref 1.099
_refine_ls_hydrogen_treatment mixed
_refine_ls_matrix_type full
_refine_ls_number_parameters 45
_refine_ls_number_reflns 808
_refine_ls_number_restraints 36
_refine_ls_restrained_S_all 1.108
_refine_ls_R_factor_all 0.0790
_refine_ls_R_factor_gt 0.0635
_refine_ls_shift/su_max 0.000
_refine_ls_shift/su_mean 0.000
_refine_ls_structure_factor_coef Fsqd
_refine_ls_weighting_details
;
 w=1/[\s^2^(Fo^2^)+(0.1014P)^2^+15.9966P]
 where P=(Fo^2^+2Fc^2^)/3
;
_refine_ls_weighting_scheme calc
_refine_ls_wR_factor_gt 0.1791
_refine_ls_wR_factor_ref 0.1925
_reflns_Friedel_coverage 0.000
_reflns_number_gt 613
_reflns_number_total 808
_reflns_threshold_expression 'I > 2\s(I)'
_cod_data_source_file c8tc03517b2.cif
_cod_data_source_block 280k
_cod_original_sg_symbol_Hall '-C 2bc 2'
_cod_original_sg_symbol_H-M 'C m c a'
_cod_database_code 7237480
_shelx_space_group_comment
;
The symmetry employed for this shelxl refinement is uniquely defined
by the following loop, which should always be used as a source of
symmetry information in preference to the above space-group names.
They are only intended as comments.
;
_shelxl_version_number 2013-2

loop_
_space_group_symop_operation_xyz
'x, y, z'
'-x, -y+1/2, z+1/2'
'x, -y, -z'
'-x, y+1/2, -z+1/2'
'x+1/2, y+1/2, z'
'-x+1/2, -y+1, z+1/2'
'x+1/2, -y+1/2, -z'
'-x+1/2, y+1, -z+1/2'
'-x, -y, -z'
'x, y-1/2, -z-1/2'
'-x, y, z'
'x, -y-1/2, z-1/2'
'-x+1/2, -y+1/2, -z'
'x+1/2, y, -z-1/2'
'-x+1/2, y+1/2, z'
'x+1/2, -y, z-1/2'

loop_
_atom_site_label
_atom_site_type_symbol
_atom_site_fract_x
_atom_site_fract_y
_atom_site_fract_z
_atom_site_U_iso_or_equiv
_atom_site_adp_type
_atom_site_occupancy
_atom_site_site_symmetry_order
_atom_site_calc_flag
_atom_site_refinement_flags_posn
_atom_site_refinement_flags_adp
_atom_site_refinement_flags_occupancy
Cd1 Cd 0.5000 0.5000 0.5000 0.0384(4) Uani 1 4 d S T P
Cl1 Cl 0.7500 0.48873(19) 0.7500 0.0784(12) Uani 1 2 d S T P
Cl2 Cl 0.5000 0.39197(19) 0.4547(6) 0.111(2) Uani 1 2 d S T P
N1 N 1.0000 0.4075(6) 0.4790(15) 0.087(5) Uani 1 2 d DS TU P
H1A H 1.0581 0.4280 0.5605 0.130 Uiso 0.5 1 calc R U P
H1B H 0.8893 0.4203 0.4722 0.130 Uiso 0.5 1 calc R U P
H1C H 1.0527 0.4120 0.3748 0.130 Uiso 0.5 1 calc R U P
C1 C 1.0000 0.3473(6) 0.526(3) 0.175(11) Uani 1 2 d DS TU P
H1 H 0.8930 0.3581 0.5913 0.209 Uiso 0.5 1 d R U P
C3 C 0.8947(7) 0.2989(9) 0.457(3) 0.194(13) Uani 0.5 1 d D U P
H3A H 0.9852 0.2835 0.3527 0.233 Uiso 0.5 1 d R U P
H3B H 0.7667 0.3074 0.4540 0.4(4) Uiso 0.5 1 d R . P
C2 C 1.0000 0.2909(9) 0.617(3) 0.235(14) Uani 1 2 d DS TU P
H2A H 0.9265 0.2842 0.7201 0.282 Uiso 0.5 1 d R U P
H2B H 1.1098 0.2691 0.6154 0.282 Uiso 0.5 1 d R U P

loop_
_atom_site_aniso_label
_atom_site_aniso_U_11
_atom_site_aniso_U_22
_atom_site_aniso_U_33
_atom_site_aniso_U_23
_atom_site_aniso_U_13
_atom_site_aniso_U_12
Cd1 0.0256(6) 0.0647(8) 0.0248(6) -0.0028(4) 0.000 0.000
Cl1 0.0320(13) 0.170(4) 0.0328(14) 0.000 -0.0109(13) 0.000
Cl2 0.213(7) 0.064(2) 0.057(2) 0.0019(18) 0.000 0.000
N1 0.111(13) 0.088(8) 0.061(8) 0.006(6) 0.000 0.000
C1 0.23(3) 0.108(12) 0.19(2) 0.057(13) 0.000 0.000
C3 0.29(4) 0.074(12) 0.22(3) 0.078(16) 0.006(17) -0.020(14)
C2 0.31(3) 0.153(17) 0.24(3) 0.099(18) 0.000 0.000

loop_
_atom_type_symbol
_atom_type_description
_atom_type_scat_dispersion_real
_atom_type_scat_dispersion_imag
_atom_type_scat_source
C C 0.0033 0.0016 'International Tables Vol C Tables 4.2.6.8 and 6.1.1.4'
H H 0.0000 0.0000 'International Tables Vol C Tables 4.2.6.8 and 6.1.1.4'
N N 0.0061 0.0033 'International Tables Vol C Tables 4.2.6.8 and 6.1.1.4'
Cl Cl 0.1484 0.1585 'International Tables Vol C Tables 4.2.6.8 and 6.1.1.4'
Cd Cd -0.8075 1.2024 'International Tables Vol C Tables 4.2.6.8 and 6.1.1.4'

loop_
_geom_angle_atom_site_label_1
_geom_angle_atom_site_label_2
_geom_angle_atom_site_label_3
_geom_angle
_geom_angle_site_symmetry_1
_geom_angle_site_symmetry_3
Cl2 Cd1 Cl2 180.0 . 9_666
Cl2 Cd1 Cl1 89.88(11) . 9_666
Cl2 Cd1 Cl1 90.12(11) 9_666 9_666
Cl2 Cd1 Cl1 90.12(11) . 14_457
Cl2 Cd1 Cl1 89.88(11) 9_666 14_457
Cl1 Cd1 Cl1 90.51(2) 9_666 14_457
Cl2 Cd1 Cl1 89.88(11) . 6_654
Cl2 Cd1 Cl1 90.12(11) 9_666 6_654
Cl1 Cd1 Cl1 89.489(19) 9_666 6_654
Cl1 Cd1 Cl1 180.0 14_457 6_654
Cl2 Cd1 Cl1 90.12(11) . .
Cl2 Cd1 Cl1 89.88(11) 9_666 .
Cl1 Cd1 Cl1 180.0 9_666 .
Cl1 Cd1 Cl1 89.489(19) 14_457 .
Cl1 Cd1 Cl1 90.51(2) 6_654 .
Cd1 Cl1 Cd1 169.02(19) 6_655 .
N1 C1 C3 130.0(15) . .
N1 C1 C3 130.0(15) . 11_755
C3 C1 C3 66.3(7) . 11_755
N1 C1 C2 166(2) . .
C3 C1 C2 60.0(2) . .
C3 C1 C2 60.0(2) 11_755 .
C1 C3 C2 60.0(2) . .
C1 C3 C3 56.9(4) . 11_755
C2 C3 C3 56.9(4) . 11_755
C1 C2 C3 59.9(2) . .
C1 C2 C3 59.9(2) . 11_755
C3 C2 C3 66.2(7) . 11_755

loop_
_geom_bond_atom_site_label_1
_geom_bond_atom_site_label_2
_geom_bond_distance
_geom_bond_site_symmetry_2
Cd1 Cl2 2.492(4) .
Cd1 Cl2 2.493(4) 9_666
Cd1 Cl1 2.6901(5) 9_666
Cd1 Cl1 2.6901(5) 14_457
Cd1 Cl1 2.6901(5) 6_654
Cd1 Cl1 2.6901(5) .
Cl1 Cd1 2.6901(5) 6_655
N1 C1 1.422(9) .
C1 C3 1.459(11) .
C1 C3 1.459(11) 11_755
C1 C2 1.460(9) .
C3 C2 1.461(11) .
C3 C3 1.595(10) 11_755
C2 C3 1.461(11) 11_755
